data_1555911
loop_
_publ_author_name
'Granger, Devin B.'
'Mei, Yaochuan'
'Thorley, Karl J.'
'Parkin, Sean R.'
'Jurchescu, Oana D.'
'Anthony, John E.'

_publ_section_title
;
 Synthesis and Electrical Properties of Derivatives of
 1,4-bis(trialkylsilylethynyl)benzo[2,3-b:5,6-b']diindolizines.
;
_journal_issue 23
_journal_name_full 'Organic letters'
_journal_page_first 6050
_journal_page_last 6053
_journal_paper_doi 10.1021/acs.orglett.6b02991
_journal_volume 18
_journal_year 2016
_chemical_formula_moiety 'C32 H36 N2 Si2'
_chemical_formula_sum 'C32 H36 N2 Si2'
_chemical_formula_weight 504.81
_space_group_crystal_system monoclinic
_space_group_IT_number 14
_space_group_name_Hall '-P 2ybc'
_space_group_name_H-M_alt 'P 1 21/c 1'
_atom_sites_solution_hydrogens difmap
_atom_sites_solution_primary direct
_atom_sites_solution_secondary difmap
_audit_creation_method 'SHELXL-2014/7 and CIFFIX'
_cell_angle_alpha 90
_cell_angle_beta 100.5158(11)
_cell_angle_gamma 90
_cell_formula_units_Z 2
_cell_length_a 15.6326(3)
_cell_length_b 6.4203(1)
_cell_length_c 14.8783(3)
_cell_measurement_reflns_used 3677
_cell_measurement_temperature 210(2)
_cell_measurement_theta_max 27.48
_cell_measurement_theta_min 1.00
_cell_volume 1468.20(5)
_computing_cell_refinement '<i>SCALEPACK</i> (Otwinowski & Minor, 2006)'
_computing_data_collection '<i>COLLECT</i> (Nonius, 1998)'
_computing_data_reduction '<i>DENZO-SMN</i> (Otwinowski & Minor, 2006)'
_computing_molecular_graphics '<i>XP in SHELXTL</i> (Sheldrick, 2008)'
_computing_publication_material '<i>SHELX</i> (Sheldrick, 2008) and <i>CIFFIX</i> (Parkin, 2013)'
_computing_structure_refinement '<i>SHELXL-2014/7</i> (Sheldrick, 2015b)'
_computing_structure_solution '<i>SHELXT</i> (Sheldrick, 2015a)'
_diffrn_ambient_temperature 210(2)
_diffrn_detector_area_resol_mean 9.1
_diffrn_measured_fraction_theta_full 0.998
_diffrn_measured_fraction_theta_max 0.998
_diffrn_measurement_device_type 'Nonius KappaCCD diffractometer'
_diffrn_measurement_method '\f and \w scans at fixed \c = 55\%'
_diffrn_radiation_type MoK\a
_diffrn_radiation_wavelength 0.71073
_diffrn_reflns_av_R_equivalents 0.0333
_diffrn_reflns_av_unetI/netI 0.0165
_diffrn_reflns_Laue_measured_fraction_full 0.998
_diffrn_reflns_Laue_measured_fraction_max 0.998
_diffrn_reflns_limit_h_max 18
_diffrn_reflns_limit_h_min -18
_diffrn_reflns_limit_k_max 7
_diffrn_reflns_limit_k_min -7
_diffrn_reflns_limit_l_max 17
_diffrn_reflns_limit_l_min -17
_diffrn_reflns_number 29529
_diffrn_reflns_point_group_measured_fraction_full 0.998
_diffrn_reflns_point_group_measured_fraction_max 0.998
_diffrn_reflns_theta_full 24.998
_diffrn_reflns_theta_max 24.998
_diffrn_reflns_theta_min 2.650
_diffrn_source 'fine-focus sealed-tube'
_exptl_absorpt_coefficient_mu 0.143
_exptl_absorpt_correction_T_max 0.971
_exptl_absorpt_correction_T_min 0.845
_exptl_absorpt_correction_type multi-scan
_exptl_absorpt_process_details '<i>SADABS</i> (Krause et al., 2015)'
_exptl_crystal_colour blue
_exptl_crystal_density_diffrn 1.142
_exptl_crystal_description 'irregular block'
_exptl_crystal_F_000 540
_exptl_crystal_size_max 0.420
_exptl_crystal_size_mid 0.270
_exptl_crystal_size_min 0.180
_refine_diff_density_max 0.418
_refine_diff_density_min -0.384
_refine_diff_density_rms 0.045
_refine_ls_extinction_method none
_refine_ls_goodness_of_fit_ref 1.070
_refine_ls_hydrogen_treatment constr
_refine_ls_matrix_type full
_refine_ls_number_parameters 201
_refine_ls_number_reflns 2584
_refine_ls_number_restraints 89
_refine_ls_restrained_S_all 1.152
_refine_ls_R_factor_all 0.0809
_refine_ls_R_factor_gt 0.0689
_refine_ls_shift/su_max 0.001
_refine_ls_shift/su_mean 0.000
_refine_ls_structure_factor_coef Fsqd
_refine_ls_weighting_details 'w=1/[\s^2^(Fo^2^)+(0.1322P)^2^+0.5095P] where P=(Fo^2^+2Fc^2^)/3'
_refine_ls_weighting_scheme calc
_refine_ls_wR_factor_gt 0.2030
_refine_ls_wR_factor_ref 0.2199
_reflns_Friedel_coverage 0.000
_reflns_number_gt 2095
_reflns_number_total 2584
_reflns_threshold_expression 'I > 2\s(I)'
_cod_data_source_file ol6b02991_si_005.cif
_cod_data_source_block k15193
_cod_original_cell_volume 1468.19(5)
_cod_original_sg_symbol_H-M 'P 21/c'
_cod_database_code 1555911
_shelx_shelxl_version_number 2014/7
_shelx_space_group_comment
; 
The symmetry employed for this shelxl refinement is uniquely defined 
by the following loop, which should always be used as a source of 
symmetry information in preference to the above space-group names. 
They are only intended as comments. 
;
_shelx_estimated_absorpt_t_min 0.942
_shelx_estimated_absorpt_t_max 0.975
_exptl_absorpt_special_details
; 
In addition to absorption, multi-scan techniques also correct other slowly 
varying changes in scale factor over reciprocal space, such as those caused 
by x-ray beam inhomogeneity, goniometer imperfection, crystal decomposition, 
crystal longer than the x-ray beam cross section, absorption by the crystal 
mount etc.  These account, by and large, for much of the difference between 
estimated values of Tmin and Tmax and the _exptl_absorpt_correction_ values. 
;

loop_
_space_group_symop_operation_xyz
'x, y, z'
'-x, y+1/2, -z+1/2'
'-x, -y, -z'
'x, -y-1/2, z-1/2'

loop_
_atom_site_label
_atom_site_type_symbol
_atom_site_fract_x
_atom_site_fract_y
_atom_site_fract_z
_atom_site_U_iso_or_equiv
_atom_site_adp_type
_atom_site_occupancy
_atom_site_site_symmetry_order
_atom_site_calc_flag
_atom_site_refinement_flags_posn
_atom_site_refinement_flags_adp
_atom_site_refinement_flags_occupancy
_atom_site_disorder_assembly
_atom_site_disorder_group
C1 C 0.41850(15) 0.6038(3) 0.46175(14) 0.0525(6) Uani 1 1 d . . . . .
C2 C 0.49911(15) 0.6811(3) 0.44996(13) 0.0511(6) Uani 1 1 d . . . . .
N1 N 0.51972(13) 0.8601(3) 0.40514(12) 0.0542(5) Uani 1 1 d . . . . .
C4 C 0.46633(18) 1.0164(4) 0.36350(14) 0.0600(6) Uani 1 1 d . . . . .
H4 H 0.4062 1.0117 0.3634 0.072 Uiso 1 1 calc R U . . .
C5 C 0.5003(2) 1.1759(4) 0.32292(16) 0.0675(7) Uani 1 1 d . . . . .
H5 H 0.4637 1.2810 0.2935 0.081 Uiso 1 1 calc R U . . .
C6 C 0.5913(2) 1.1857(4) 0.32454(18) 0.0738(8) Uani 1 1 d . . . . .
H6 H 0.6147 1.2965 0.2955 0.089 Uiso 1 1 calc R U . . .
C7 C 0.6442(2) 1.0373(4) 0.36739(18) 0.0718(7) Uani 1 1 d . . . . .
H7 H 0.7044 1.0463 0.3685 0.086 Uiso 1 1 calc R U . . .
C8 C 0.61071(16) 0.8678(4) 0.41078(16) 0.0593(6) Uani 1 1 d . . . . .
C9 C 0.64728(16) 0.6988(4) 0.45992(16) 0.0601(6) Uani 1 1 d . . . . .
H9 H 0.7070 0.6673 0.4737 0.072 Uiso 1 1 calc R U . . .
C10 C 0.57969(15) 0.5805(3) 0.48623(14) 0.0528(6) Uani 1 1 d . . . . .
C11 C 0.33679(16) 0.6948(4) 0.42390(16) 0.0612(6) Uani 1 1 d . . . . .
C12 C 0.26614(19) 0.7661(5) 0.3922(2) 0.0776(8) Uani 1 1 d D . . . .
Si1 Si 0.1609(3) 0.877(2) 0.3407(8) 0.1088(11) Uani 0.638(5) 1 d D U P A 1
C13 C 0.1077(5) 0.7185(14) 0.2478(7) 0.173(4) Uani 0.638(5) 1 d D U P A 1
H13A H 0.0483 0.7659 0.2286 0.259 Uiso 0.638(5) 1 calc R U P A 1
H13B H 0.1076 0.5745 0.2676 0.259 Uiso 0.638(5) 1 calc R U P A 1
H13C H 0.1385 0.7293 0.1970 0.259 Uiso 0.638(5) 1 calc R U P A 1
C14 C 0.1726(5) 1.1434(11) 0.3142(6) 0.131(2) Uani 0.638(5) 1 d D U P A 1
H14A H 0.1147 1.2014 0.2913 0.157 Uiso 0.638(5) 1 calc R U P A 1
H14B H 0.1968 1.2177 0.3707 0.157 Uiso 0.638(5) 1 calc R U P A 1
C15 C 0.2241(6) 1.1807(17) 0.2514(9) 0.181(5) Uani 0.638(5) 1 d D U P A 1
H15A H 0.2270 1.3295 0.2409 0.271 Uiso 0.638(5) 1 calc R U P A 1
H15B H 0.2822 1.1278 0.2740 0.271 Uiso 0.638(5) 1 calc R U P A 1
H15C H 0.1999 1.1115 0.1945 0.271 Uiso 0.638(5) 1 calc R U P A 1
C16 C 0.0953(7) 0.883(3) 0.4351(8) 0.218(4) Uani 0.638(5) 1 d D U P A 1
H16A H 0.1058 1.0202 0.4634 0.261 Uiso 0.638(5) 1 calc R U P A 1
H16B H 0.0343 0.8820 0.4043 0.261 Uiso 0.638(5) 1 calc R U P A 1
C17 C 0.0992(11) 0.764(4) 0.4964(10) 0.285(10) Uani 0.638(5) 1 d D U P A 1
H17A H 0.0579 0.8050 0.5346 0.427 Uiso 0.638(5) 1 calc R U P A 1
H17B H 0.0852 0.6252 0.4725 0.427 Uiso 0.638(5) 1 calc R U P A 1
H17C H 0.1575 0.7650 0.5324 0.427 Uiso 0.638(5) 1 calc R U P A 1
Si1' Si 0.1578(6) 0.879(4) 0.3537(14) 0.1088(11) Uani 0.362(5) 1 d D U P A 2
C13' C 0.1349(8) 1.105(2) 0.4181(12) 0.163(6) Uani 0.362(5) 1 d D U P A 2
H13D H 0.1463 1.0716 0.4828 0.245 Uiso 0.362(5) 1 calc R U P A 2
H13E H 0.1718 1.2195 0.4067 0.245 Uiso 0.362(5) 1 calc R U P A 2
H13F H 0.0743 1.1438 0.3994 0.245 Uiso 0.362(5) 1 calc R U P A 2
C14' C 0.1425(11) 0.896(4) 0.2327(10) 0.218(4) Uani 0.362(5) 1 d D U P A 2
H14C H 0.1571 0.7620 0.2082 0.261 Uiso 0.362(5) 1 calc R U P A 2
H14D H 0.0810 0.9244 0.2085 0.261 Uiso 0.362(5) 1 calc R U P A 2
C15' C 0.192(2) 1.049(5) 0.2028(15) 0.271(13) Uani 0.362(5) 1 d D U P A 2
H15D H 0.1811 1.0513 0.1365 0.407 Uiso 0.362(5) 1 calc R U P A 2
H15E H 0.1771 1.1833 0.2256 0.407 Uiso 0.362(5) 1 calc R U P A 2
H15F H 0.2532 1.0208 0.2253 0.407 Uiso 0.362(5) 1 calc R U P A 2
C16' C 0.0703(7) 0.6871(19) 0.3715(11) 0.131(2) Uani 0.362(5) 1 d D U P A 2
H16C H 0.0149 0.7607 0.3540 0.157 Uiso 0.362(5) 1 calc R U P A 2
H16D H 0.0707 0.5773 0.3259 0.157 Uiso 0.362(5) 1 calc R U P A 2
C17' C 0.0665(15) 0.601(4) 0.4407(16) 0.208(10) Uani 0.362(5) 1 d D U P A 2
H17D H 0.0157 0.5111 0.4320 0.313 Uiso 0.362(5) 1 calc R U P A 2
H17E H 0.1185 0.5176 0.4592 0.313 Uiso 0.362(5) 1 calc R U P A 2
H17F H 0.0621 0.7029 0.4877 0.313 Uiso 0.362(5) 1 calc R U P A 2

loop_
_atom_site_aniso_label
_atom_site_aniso_U_11
_atom_site_aniso_U_22
_atom_site_aniso_U_33
_atom_site_aniso_U_23
_atom_site_aniso_U_13
_atom_site_aniso_U_12
C1 0.0559(13) 0.0523(12) 0.0464(11) -0.0030(9) 0.0015(9) 0.0076(9)
C2 0.0614(13) 0.0492(12) 0.0405(10) -0.0020(9) 0.0033(9) 0.0044(9)
N1 0.0656(12) 0.0502(10) 0.0444(9) 0.0002(8) 0.0038(8) 0.0039(8)
C4 0.0777(16) 0.0520(13) 0.0473(12) -0.0015(10) 0.0033(10) 0.0079(11)
C5 0.094(2) 0.0543(14) 0.0510(13) 0.0035(10) 0.0039(12) 0.0042(12)
C6 0.096(2) 0.0640(15) 0.0591(14) 0.0091(12) 0.0089(13) -0.0074(14)
C7 0.0794(17) 0.0715(17) 0.0639(14) 0.0037(13) 0.0113(13) -0.0096(14)
C8 0.0643(14) 0.0601(14) 0.0523(12) 0.0003(10) 0.0072(10) -0.0031(11)
C9 0.0562(13) 0.0639(14) 0.0581(13) 0.0005(11) 0.0054(10) 0.0030(11)
C10 0.0574(13) 0.0526(12) 0.0469(11) -0.0029(9) 0.0056(9) 0.0038(9)
C11 0.0634(15) 0.0599(14) 0.0572(13) 0.0043(11) 0.0025(11) 0.0035(11)
C12 0.0667(16) 0.0776(18) 0.0826(17) 0.0130(15) -0.0024(13) 0.0088(14)
Si1 0.0718(7) 0.1136(9) 0.126(3) 0.0206(18) -0.0206(8) 0.0251(6)
C13 0.112(5) 0.127(5) 0.233(8) -0.006(6) -0.093(6) 0.004(4)
C14 0.086(3) 0.117(4) 0.175(6) 0.009(3) -0.017(3) 0.026(3)
C15 0.103(6) 0.176(8) 0.268(11) 0.104(8) 0.047(7) 0.052(6)
C16 0.118(6) 0.344(12) 0.190(6) 0.072(6) 0.028(5) 0.084(7)
C17 0.160(12) 0.48(2) 0.222(12) 0.128(16) 0.056(11) 0.089(15)
Si1' 0.0718(7) 0.1136(9) 0.126(3) 0.0206(18) -0.0206(8) 0.0251(6)
C13' 0.058(6) 0.149(9) 0.267(15) -0.03(1) -0.013(8) 0.029(6)
C14' 0.118(6) 0.344(12) 0.190(6) 0.072(6) 0.028(5) 0.084(7)
C15' 0.22(2) 0.42(3) 0.177(16) 0.072(17) 0.047(15) -0.017(19)
C16' 0.086(3) 0.117(4) 0.175(6) 0.009(3) -0.017(3) 0.026(3)
C17' 0.132(14) 0.24(2) 0.239(13) 0.078(14) 0.005(11) 0.008(14)

loop_
_atom_type_symbol
_atom_type_description
_atom_type_scat_dispersion_real
_atom_type_scat_dispersion_imag
_atom_type_scat_source
C C 0.0033 0.0016 'International Tables Vol C Tables 4.2.6.8 and 6.1.1.4'
H H 0.0000 0.0000 'International Tables Vol C Tables 4.2.6.8 and 6.1.1.4'
N N 0.0061 0.0033 'International Tables Vol C Tables 4.2.6.8 and 6.1.1.4'
Si Si 0.0817 0.0704 'International Tables Vol C Tables 4.2.6.8 and 6.1.1.4'

loop_
_geom_angle_atom_site_label_1
_geom_angle_atom_site_label_2
_geom_angle_atom_site_label_3
_geom_angle
_geom_angle_site_symmetry_1
_geom_angle_site_symmetry_3
C2 C1 C10 116.0(2) . 3_666
C2 C1 C11 124.8(2) . .
C10 C1 C11 119.2(2) 3_666 .
C1 C2 N1 130.2(2) . .
C1 C2 C10 123.0(2) . .
N1 C2 C10 106.74(19) . .
C4 N1 C2 129.9(2) . .
C4 N1 C8 121.5(2) . .
C2 N1 C8 108.59(18) . .
C5 C4 N1 120.0(3) . .
C5 C4 H4 120.0 . .
N1 C4 H4 120.0 . .
C4 C5 C6 120.1(2) . .
C4 C5 H5 119.9 . .
C6 C5 H5 119.9 . .
C7 C6 C5 120.3(3) . .
C7 C6 H6 119.8 . .
C5 C6 H6 119.8 . .
C6 C7 C8 121.0(3) . .
C6 C7 H7 119.5 . .
C8 C7 H7 119.5 . .
C9 C8 N1 108.7(2) . .
C9 C8 C7 134.3(3) . .
N1 C8 C7 117.0(2) . .
C8 C9 C10 108.2(2) . .
C8 C9 H9 125.9 . .
C10 C9 H9 125.9 . .
C1 C10 C9 131.4(2) 3_666 .
C1 C10 C2 120.9(2) 3_666 .
C9 C10 C2 107.7(2) . .
C12 C11 C1 177.9(3) . .
C11 C12 Si1 178.0(3) . .
C11 C12 Si1' 175.3(8) . .
C14 Si1 C13 115.3(6) . .
C14 Si1 C12 110.4(6) . .
C13 Si1 C12 110.9(8) . .
C14 Si1 C16 103.9(9) . .
C13 Si1 C16 110.3(8) . .
C12 Si1 C16 105.4(5) . .
Si1 C13 H13A 109.5 . .
Si1 C13 H13B 109.5 . .
H13A C13 H13B 109.5 . .
Si1 C13 H13C 109.5 . .
H13A C13 H13C 109.5 . .
H13B C13 H13C 109.5 . .
C15 C14 Si1 114.9(7) . .
C15 C14 H14A 108.6 . .
Si1 C14 H14A 108.6 . .
C15 C14 H14B 108.6 . .
Si1 C14 H14B 108.6 . .
H14A C14 H14B 107.5 . .
C14 C15 H15A 109.5 . .
C14 C15 H15B 109.5 . .
H15A C15 H15B 109.5 . .
C14 C15 H15C 109.5 . .
H15A C15 H15C 109.5 . .
H15B C15 H15C 109.5 . .
C17 C16 Si1 127.3(11) . .
C17 C16 H16A 105.5 . .
Si1 C16 H16A 105.5 . .
C17 C16 H16B 105.5 . .
Si1 C16 H16B 105.5 . .
H16A C16 H16B 106.1 . .
C16 C17 H17A 109.5 . .
C16 C17 H17B 109.5 . .
H17A C17 H17B 109.5 . .
C16 C17 H17C 109.5 . .
H17A C17 H17C 109.5 . .
H17B C17 H17C 109.5 . .
C14' Si1' C13' 119.(1) . .
C14' Si1' C12 106.7(10) . .
C13' Si1' C12 114.4(13) . .
C14' Si1' C16' 102.4(13) . .
C13' Si1' C16' 103.2(8) . .
C12 Si1' C16' 110.3(8) . .
Si1' C13' H13D 109.5 . .
Si1' C13' H13E 109.5 . .
H13D C13' H13E 109.5 . .
Si1' C13' H13F 109.5 . .
H13D C13' H13F 109.5 . .
H13E C13' H13F 109.5 . .
C15' C14' Si1' 113.1(13) . .
C15' C14' H14C 109.0 . .
Si1' C14' H14C 109.0 . .
C15' C14' H14D 109.0 . .
Si1' C14' H14D 109.0 . .
H14C C14' H14D 107.8 . .
C14' C15' H15D 109.5 . .
C14' C15' H15E 109.5 . .
H15D C15' H15E 109.5 . .
C14' C15' H15F 109.5 . .
H15D C15' H15F 109.5 . .
H15E C15' H15F 109.5 . .
C17' C16' Si1' 125.5(13) . .
C17' C16' H16C 106.0 . .
Si1' C16' H16C 106.0 . .
C17' C16' H16D 106.0 . .
Si1' C16' H16D 106.0 . .
H16C C16' H16D 106.3 . .
C16' C17' H17D 109.5 . .
C16' C17' H17E 109.5 . .
H17D C17' H17E 109.5 . .
C16' C17' H17F 109.5 . .
H17D C17' H17F 109.5 . .
H17E C17' H17F 109.5 . .

loop_
_geom_bond_atom_site_label_1
_geom_bond_atom_site_label_2
_geom_bond_distance
_geom_bond_site_symmetry_2
C1 C2 1.395(3) .
C1 C10 1.411(3) 3_666
C1 C11 1.424(3) .
C2 N1 1.395(3) .
C2 C10 1.431(3) .
N1 C4 1.378(3) .
N1 C8 1.410(3) .
C4 C5 1.346(4) .
C4 H4 0.9400 .
C5 C6 1.420(4) .
C5 H5 0.9400 .
C6 C7 1.344(4) .
C6 H6 0.9400 .
C7 C8 1.414(4) .
C7 H7 0.9400 .
C8 C9 1.373(3) .
C9 C10 1.414(3) .
C9 H9 0.9400 .
C10 C1 1.411(3) 3_666
C11 C12 1.209(4) .
C12 Si1 1.828(5) .
C12 Si1' 1.836(7) .
Si1 C14 1.772(13) .
Si1 C13 1.794(18) .
Si1 C16 1.883(13) .
C13 H13A 0.9700 .
C13 H13B 0.9700 .
C13 H13C 0.9700 .
C14 C15 1.362(11) .
C14 H14A 0.9800 .
C14 H14B 0.9800 .
C15 H15A 0.9700 .
C15 H15B 0.9700 .
C15 H15C 0.9700 .
C16 C17 1.180(13) .
C16 H16A 0.9800 .
C16 H16B 0.9800 .
C17 H17A 0.9700 .
C17 H17B 0.9700 .
C17 H17C 0.9700 .
Si1' C14' 1.776(16) .
Si1' C13' 1.81(2) .
Si1' C16' 1.897(15) .
C13' H13D 0.9700 .
C13' H13E 0.9700 .
C13' H13F 0.9700 .
C14' C15' 1.373(14) .
C14' H14C 0.9800 .
C14' H14D 0.9800 .
C15' H15D 0.9700 .
C15' H15E 0.9700 .
C15' H15F 0.9700 .
C16' C17' 1.180(14) .
C16' H16C 0.9800 .
C16' H16D 0.9800 .
C17' H17D 0.9700 .
C17' H17E 0.9700 .
C17' H17F 0.9700 .
